data_4027306
loop_
_publ_author_name
'Sonja Geib'
'Susanne C. Martens'
'Ute Zschieschang'
'Florian Lombeck'
'Hubert Wadepohl'
'Hagen Klauk'
'Lutz H. Gade'

_publ_section_title
;
 1,3,6,8-Tetraazapyrenes: Synthesis, Solid-State Structures, and
 Properties as Redox-Active Materials
;
_journal_name_full 'Journal of Organic Chemistry'
_journal_page_first 6107
_journal_page_last 6116
_journal_paper_doi 10.1021/jo300894p
_journal_volume 77
_journal_year 2012
_chemical_formula_sum 'C14 H4 F6 N4'
_chemical_formula_weight 342.21
_space_group_IT_number 15
_symmetry_cell_setting monoclinic
_symmetry_Int_Tables_number 15
_symmetry_space_group_name_Hall '-C 2yc'
_symmetry_space_group_name_H-M 'C 1 2/c 1'
_atom_sites_solution_hydrogens difmap
_atom_sites_solution_primary dual
_atom_sites_solution_secondary difmap
_audit_block_code ga_sh17
_audit_creation_date
;
'Mon Nov 07 11:56:38 2011'
;
_audit_creation_method
;
CrysAlisPro, Oxford Diffraction Ltd.,
Version 1.171.35.15 (release 03-08-2011 CrysAlis171 .NET)
(compiled Aug  3 2011,13:03:54)
;
_audit_update_record 'Mon Nov  7 11:55:41 CET 2011'
_cell_angle_alpha 90.00
_cell_angle_beta 108.4797(12)
_cell_angle_gamma 90.00
_cell_formula_units_Z 8
_cell_length_a 14.24403(16)
_cell_length_b 9.39943(9)
_cell_length_c 19.2102(2)
_cell_measurement_reflns_used 20108
_cell_measurement_temperature 99.94(19)
_cell_measurement_theta_max 29.0204
_cell_measurement_theta_min 3.3477
_cell_volume 2439.35(5)
_computing_cell_refinement
;
CrysAlisPro, Agilent Technologies,
Version 1.171.35.15 (release 03-08-2011 CrysAlis171 .NET)
(compiled Aug  3 2011,13:03:54)
;
_computing_data_collection
;
CrysAlisPro, Agilent Technologies,
Version 1.171.35.15 (release 03-08-2011 CrysAlis171 .NET)
(compiled Aug  3 2011,13:03:54)
;
_computing_data_reduction
;
CrysAlisPro, Agilent Technologies,
Version 1.171.35.15 (release 03-08-2011 CrysAlis171 .NET)
(compiled Aug  3 2011,13:03:54)
;
_computing_publication_material 'SHELXL-97 (Sheldrick, 1997)'
_computing_structure_refinement 'SHELXL-97 (Sheldrick, 1997)'
_computing_structure_solution 'SUPERFLIP (Palatinus, 2007-2009)'
_diffrn_ambient_temperature 99.94(19)
_diffrn_detector 'CCD plate'
_diffrn_detector_area_resol_mean 15.9241
_diffrn_detector_type 'Agilent EOS'
_diffrn_measured_fraction_theta_full 0.996
_diffrn_measured_fraction_theta_max 0.965
_diffrn_measurement_details
;
  1 omega  -46.00   46.00   1.0000   15.0000
omega____ theta____ kappa____ phi______ frames
    -       18.3817  -75.0000  101.0000 92

  2 omega    0.00   86.00   1.0000   15.0000
omega____ theta____ kappa____ phi______ frames
    -       18.3817   57.0000   90.0000 86

  3 omega  -52.00   46.00   1.0000   15.0000
omega____ theta____ kappa____ phi______ frames
    -       18.3817  -77.0000  -30.0000 98

  4 omega   40.00   85.00   1.0000   15.0000
omega____ theta____ kappa____ phi______ frames
    -       18.3817   57.0000 -120.0000 45

  5 omega  -31.00   48.00   1.0000   15.0000
omega____ theta____ kappa____ phi______ frames
    -       18.3817  -77.0000  150.0000 79

  6 omega   -1.00   31.00   1.0000   15.0000
omega____ theta____ kappa____ phi______ frames
    -       18.3817   57.0000  -30.0000 32

  7 omega   -7.00   77.00   1.0000   15.0000
omega____ theta____ kappa____ phi______ frames
    -       18.3817   77.0000 -180.0000 84

  8 omega    6.00   78.00   1.0000   15.0000
omega____ theta____ kappa____ phi______ frames
    -       18.3817   57.0000    0.0000 72

  9 omega  -49.00    7.00   1.0000   15.0000
omega____ theta____ kappa____ phi______ frames
    -      -18.9286   77.0000  -90.0000 56

 10 omega   12.00   46.00   1.0000   15.0000
omega____ theta____ kappa____ phi______ frames
    -      -18.9286   77.0000 -180.0000 34

 11 omega  -49.00  -24.00   1.0000   15.0000
omega____ theta____ kappa____ phi______ frames
    -      -18.9286   77.0000 -180.0000 25

 12 omega  -49.00  -22.00   1.0000   15.0000
omega____ theta____ kappa____ phi______ frames
    -      -18.9286   77.0000 -120.0000 27

 13 omega   10.00   40.00   1.0000   15.0000
omega____ theta____ kappa____ phi______ frames
    -      -18.9286   57.0000  -60.0000 30

 14 omega  -51.00   20.00   1.0000   15.0000
omega____ theta____ kappa____ phi______ frames
    -      -18.9286   80.0000   17.0000 71

 15 omega  -55.00   91.00   1.0000   15.0000
omega____ theta____ kappa____ phi______ frames
    -       18.3817    0.0000 -180.0000 146

 16 omega  -52.00   48.00   1.0000   15.0000
omega____ theta____ kappa____ phi______ frames
    -       18.3817  -77.0000  150.0000 100

 17 omega   -3.00   87.00   1.0000   15.0000
omega____ theta____ kappa____ phi______ frames
    -       18.3817   57.0000 -150.0000 90

 18 omega   -3.00   87.00   1.0000   15.0000
omega____ theta____ kappa____ phi______ frames
    -       18.3817   57.0000  -90.0000 90

 19 omega  -50.00   40.00   1.0000   15.0000
omega____ theta____ kappa____ phi______ frames
    -       18.3817  -57.0000  -60.0000 90

 20 omega  -50.00   40.00   1.0000   15.0000
omega____ theta____ kappa____ phi______ frames
    -       18.3817  -57.0000 -150.0000 90

 21 omega  -52.00   48.00   1.0000   15.0000
omega____ theta____ kappa____ phi______ frames
    -       18.3817  -77.0000  -90.0000 100

 22 omega   -3.00   87.00   1.0000   15.0000
omega____ theta____ kappa____ phi______ frames
    -       18.3817   57.0000    0.0000 90

 23 omega  -49.00   51.00   1.0000   15.0000
omega____ theta____ kappa____ phi______ frames
    -      -18.9286   77.0000  150.0000 100

 24 omega  -89.00  -25.00   1.0000   15.0000
omega____ theta____ kappa____ phi______ frames
    -      -18.9286  -75.0000  131.0000 64

;
_diffrn_measurement_device '\k-geometry diffractometer'
_diffrn_measurement_device_type 'Agilent SuperNova, Dual, Cu at zero, Eos'
_diffrn_measurement_method '\w scans'
_diffrn_measurement_specimen_support 'polyimid foil'
_diffrn_orient_matrix_UB_11 -0.0080942000
_diffrn_orient_matrix_UB_12 0.0446511000
_diffrn_orient_matrix_UB_13 -0.0311181000
_diffrn_orient_matrix_UB_21 0.0518589000
_diffrn_orient_matrix_UB_22 0.0085127000
_diffrn_orient_matrix_UB_23 0.0082217000
_diffrn_orient_matrix_UB_31 0.0013706000
_diffrn_orient_matrix_UB_32 -0.0602306000
_diffrn_orient_matrix_UB_33 -0.0219065000
_diffrn_radiation_monochromator mirror
_diffrn_radiation_probe x-ray
_diffrn_radiation_type 'Mo K\a'
_diffrn_radiation_wavelength 0.7107
_diffrn_reflns_av_R_equivalents 0.0333
_diffrn_reflns_av_sigmaI/netI 0.0856
_diffrn_reflns_limit_h_max 19
_diffrn_reflns_limit_h_min -19
_diffrn_reflns_limit_k_max 12
_diffrn_reflns_limit_k_min -12
_diffrn_reflns_limit_l_max 25
_diffrn_reflns_limit_l_min -25
_diffrn_reflns_number 44685
_diffrn_reflns_theta_full 26.32
_diffrn_reflns_theta_max 29.0204
_diffrn_reflns_theta_min 3.3477
_diffrn_source 'Agilent SuperNova (Mo) x-ray Source'
_exptl_absorpt_coefficient_mu 0.181
_exptl_absorpt_correction_T_max 1.00000
_exptl_absorpt_correction_T_min 0.80201
_exptl_absorpt_correction_type multi-scan
_exptl_absorpt_process_details
;
CrysAlisPro, Agilent Technologies,
Version 1.171.35.15 (release 03-08-2011 CrysAlis171 .NET)
(compiled Aug  3 2011,13:03:54)
empirical absorption correction using spherical harmonics,
 implemented in SCALE3 ABSPACK scaling algorithm.
;
_exptl_crystal_colour orange
_exptl_crystal_density_diffrn 1.864
_exptl_crystal_description irregular
_exptl_crystal_F_000 1360
_exptl_crystal_size_max 0.20
_exptl_crystal_size_mid 0.15
_exptl_crystal_size_min 0.10
_refine_diff_density_max 0.491
_refine_diff_density_min -0.382
_refine_diff_density_rms 0.057
_refine_ls_abs_structure_details 'Flack H D (1983), Acta Cryst. A39, 876-881'
_refine_ls_extinction_method none
_refine_ls_goodness_of_fit_ref 1.066
_refine_ls_hydrogen_treatment refall
_refine_ls_matrix_type full
_refine_ls_number_parameters 229
_refine_ls_number_reflns 3166
_refine_ls_number_restraints 0
_refine_ls_restrained_S_all 1.066
_refine_ls_R_factor_all 0.0403
_refine_ls_R_factor_gt 0.0346
_refine_ls_shift/su_max 0.000
_refine_ls_shift/su_mean 0.000
_refine_ls_structure_factor_coef Fsqd
_refine_ls_weighting_details 'calc w=1/[\s^2^(Fo^2^)+(0.0444P)^2^+3.2462P] where P=(Fo^2^+2Fc^2^)/3'
_refine_ls_weighting_scheme calc
_refine_ls_wR_factor_gt 0.0947
_refine_ls_wR_factor_ref 0.0992
_reflns_number_gt 2810
_reflns_number_total 3166
_reflns_threshold_expression >2sigma(I)
_cod_data_source_file jo300894p_si_002_03.cif
_cod_data_source_block ga_sh17a
_cod_original_sg_symbol_H-M 'C 2/c'
_cod_database_code 4027306
_audit_block_refno 1354
_cell_oxdiff_length_a 14.2444(4)
_cell_oxdiff_length_b 9.3999(2)
_cell_oxdiff_length_c 19.2096(4)
_cell_oxdiff_angle_alpha 90.0116(19)
_cell_oxdiff_angle_beta 108.488(2)
_cell_oxdiff_angle_gamma 89.962(2)
_cell_oxdiff_volume 2439.35(10)
_cell_oxdiff_measurement_reflns_used 20108
_reflns_odcompleteness_completeness 99.62
_reflns_odcompleteness_theta 26.32
_reflns_odcompleteness_iscentric 1

loop_
_symmetry_equiv_pos_as_xyz
'x, y, z'
'-x, y, -z+1/2'
'x+1/2, y+1/2, z'
'-x+1/2, y+1/2, -z+1/2'
'-x, -y, -z'
'x, -y, z-1/2'
'-x+1/2, -y+1/2, -z'
'x+1/2, -y+1/2, z-1/2'

loop_
_atom_site_label
_atom_site_type_symbol
_atom_site_fract_x
_atom_site_fract_y
_atom_site_fract_z
_atom_site_U_iso_or_equiv
_atom_site_adp_type
_atom_site_occupancy
_atom_site_symmetry_multiplicity
_atom_site_calc_flag
F1 F 0.59008(6) 0.87746(10) 0.31128(5) 0.0257(2) Uani 1 1 d
F2 F 0.58998(8) 0.64948(11) 0.31959(6) 0.0383(3) Uani 1 1 d
F3 F 0.70907(6) 0.77086(10) 0.39134(5) 0.0261(2) Uani 1 1 d
F4 F 0.24891(6) 0.66160(9) 0.73904(5) 0.02151(19) Uani 1 1 d
F5 F 0.32110(7) 0.86059(9) 0.77817(4) 0.0244(2) Uani 1 1 d
F6 F 0.17748(6) 0.85888(10) 0.69584(5) 0.0240(2) Uani 1 1 d
N1 N 0.59038(8) 0.68815(12) 0.47039(6) 0.0140(2) Uani 1 1 d
N2 N 0.47971(8) 0.86786(11) 0.39866(6) 0.0145(2) Uani 1 1 d
N3 N 0.39334(8) 0.70230(11) 0.67587(6) 0.0135(2) Uani 1 1 d
N4 N 0.27781(8) 0.87435(11) 0.60203(6) 0.0132(2) Uani 1 1 d
C1 C 0.54275(9) 0.69113(13) 0.52061(7) 0.0126(2) Uani 1 1 d
C2 C 0.57508(9) 0.60377(13) 0.58570(7) 0.0136(2) Uani 1 1 d
H2 H 0.6314(12) 0.5454(18) 0.5917(9) 0.016 Uiso 1 1 d
C3 C 0.52703(9) 0.60843(13) 0.63654(7) 0.0137(2) Uani 1 1 d
H3 H 0.5491(12) 0.5511(18) 0.6816(9) 0.016 Uiso 1 1 d
C4 C 0.44186(9) 0.69882(13) 0.62614(6) 0.0122(2) Uani 1 1 d
C5 C 0.40963(9) 0.78410(13) 0.56264(6) 0.0118(2) Uani 1 1 d
C6 C 0.32680(9) 0.87291(13) 0.55236(7) 0.0122(2) Uani 1 1 d
C7 C 0.29554(9) 0.96246(13) 0.48788(7) 0.0142(2) Uani 1 1 d
H7 H 0.2400(12) 1.0225(18) 0.4831(9) 0.017 Uiso 1 1 d
C8 C 0.34544(9) 0.96072(13) 0.43800(7) 0.0146(2) Uani 1 1 d
H8 H 0.3257(12) 1.0188(19) 0.3956(9) 0.018 Uiso 1 1 d
C9 C 0.43001(9) 0.86882(13) 0.44794(7) 0.0129(2) Uani 1 1 d
C10 C 0.46033(9) 0.78140(13) 0.51048(6) 0.0121(2) Uani 1 1 d
C11 C 0.55548(9) 0.77716(13) 0.41380(7) 0.0137(2) Uani 1 1 d
C13 C 0.31548(9) 0.78939(13) 0.65966(6) 0.0125(2) Uani 1 1 d
C14 C 0.61103(9) 0.77000(14) 0.35785(7) 0.0168(3) Uani 1 1 d
C15 C 0.26449(9) 0.79258(13) 0.71842(7) 0.0154(2) Uani 1 1 d

loop_
_atom_site_aniso_label
_atom_site_aniso_U_11
_atom_site_aniso_U_22
_atom_site_aniso_U_33
_atom_site_aniso_U_23
_atom_site_aniso_U_13
_atom_site_aniso_U_12
F1 0.0235(4) 0.0374(5) 0.0198(4) 0.0115(3) 0.0121(3) 0.0065(4)
F2 0.0557(7) 0.0347(5) 0.0400(6) -0.0218(4) 0.0372(5) -0.0209(5)
F3 0.0146(4) 0.0420(5) 0.0247(4) 0.0084(4) 0.0104(3) 0.0052(3)
F4 0.0275(4) 0.0179(4) 0.0252(4) 0.0055(3) 0.0170(3) 0.0020(3)
F5 0.0308(5) 0.0283(5) 0.0161(4) -0.0067(3) 0.0101(3) -0.0012(4)
F6 0.0220(4) 0.0317(5) 0.0237(4) 0.0098(3) 0.0149(3) 0.0138(3)
N1 0.0129(5) 0.0156(5) 0.0142(5) -0.0018(4) 0.0053(4) -0.0004(4)
N2 0.0141(5) 0.0174(5) 0.0126(5) -0.0005(4) 0.0049(4) -0.0006(4)
N3 0.0142(5) 0.0137(5) 0.0125(5) -0.0001(4) 0.0040(4) 0.0008(4)
N4 0.0139(5) 0.0133(5) 0.0128(5) 0.0002(4) 0.0049(4) 0.0012(4)
C1 0.0115(5) 0.0130(5) 0.0132(5) -0.0018(4) 0.0039(4) -0.0014(4)
C2 0.0119(5) 0.0133(5) 0.0152(6) 0.0002(4) 0.0036(4) 0.0019(4)
C3 0.0131(5) 0.0132(5) 0.0140(5) 0.0013(4) 0.0031(4) 0.0015(4)
C4 0.0114(5) 0.0125(5) 0.0123(5) -0.0015(4) 0.0032(4) -0.0007(4)
C5 0.0112(5) 0.0121(5) 0.0117(5) -0.0007(4) 0.0030(4) -0.0004(4)
C6 0.0118(5) 0.0121(5) 0.0124(5) -0.0006(4) 0.0035(4) 0.0002(4)
C7 0.0140(5) 0.0147(6) 0.0137(5) 0.0011(4) 0.0038(4) 0.0032(4)
C8 0.0148(6) 0.0156(6) 0.0126(5) 0.0025(4) 0.0032(4) 0.0019(4)
C9 0.0131(5) 0.0138(6) 0.0122(5) -0.0006(4) 0.0044(4) -0.0007(4)
C10 0.0114(5) 0.0127(5) 0.0116(5) -0.0012(4) 0.0027(4) -0.0003(4)
C11 0.0131(5) 0.0161(6) 0.0126(5) -0.0023(4) 0.0050(4) -0.0021(4)
C13 0.0134(5) 0.0128(5) 0.0122(5) -0.0011(4) 0.0052(4) -0.0004(4)
C14 0.0157(6) 0.0204(6) 0.0163(6) -0.0016(5) 0.0077(5) -0.0012(5)
C15 0.0175(6) 0.0158(6) 0.0144(6) 0.0022(4) 0.0069(5) 0.0039(5)

loop_
_atom_type_symbol
_atom_type_description
_atom_type_scat_dispersion_real
_atom_type_scat_dispersion_imag
_atom_type_scat_source
C C 0.0033 0.0016 'International Tables Vol C Tables 4.2.6.8 and 6.1.1.4'
H H 0.0000 0.0000 'International Tables Vol C Tables 4.2.6.8 and 6.1.1.4'
F F 0.0171 0.0103 'International Tables Vol C Tables 4.2.6.8 and 6.1.1.4'
N N 0.0061 0.0033 'International Tables Vol C Tables 4.2.6.8 and 6.1.1.4'

loop_
_geom_angle_atom_site_label_1
_geom_angle_atom_site_label_2
_geom_angle_atom_site_label_3
_geom_angle
C11 N1 C1 115.38(11)
C11 N2 C9 114.80(11)
C13 N3 C4 115.19(10)
C13 N4 C6 114.80(10)
N1 C1 C10 120.04(11)
N1 C1 C2 120.98(11)
C10 C1 C2 118.98(11)
C3 C2 C1 120.58(11)
C3 C2 H2 122.0(10)
C1 C2 H2 117.4(10)
C2 C3 C4 120.83(11)
C2 C3 H3 121.5(10)
C4 C3 H3 117.7(10)
N3 C4 C5 120.07(11)
N3 C4 C3 120.99(11)
C5 C4 C3 118.93(11)
C6 C5 C10 120.46(11)
C6 C5 C4 119.17(11)
C10 C5 C4 120.37(11)
N4 C6 C5 120.36(11)
N4 C6 C7 120.81(11)
C5 C6 C7 118.83(11)
C8 C7 C6 120.52(11)
C8 C7 H7 122.9(10)
C6 C7 H7 116.6(10)
C7 C8 C9 120.88(11)
C7 C8 H8 121.3(10)
C9 C8 H8 117.8(10)
N2 C9 C10 120.54(11)
N2 C9 C8 120.79(11)
C10 C9 C8 118.67(11)
C9 C10 C5 120.62(11)
C9 C10 C1 119.09(11)
C5 C10 C1 120.29(11)
N2 C11 N1 130.12(11)
N2 C11 C14 116.07(11)
N1 C11 C14 113.79(11)
N4 C13 N3 130.40(11)
N4 C13 C15 116.29(10)
N3 C13 C15 113.30(10)
F1 C14 F2 108.31(11)
F1 C14 F3 107.36(11)
F2 C14 F3 106.75(11)
F1 C14 C11 112.81(11)
F2 C14 C11 110.50(10)
F3 C14 C11 110.86(10)
F6 C15 F4 107.68(11)
F6 C15 F5 107.55(10)
F4 C15 F5 107.35(10)
F6 C15 C13 112.40(10)
F4 C15 C13 111.42(10)
F5 C15 C13 110.23(10)

loop_
_geom_bond_atom_site_label_1
_geom_bond_atom_site_label_2
_geom_bond_distance
F1 C14 1.3192(16)
F2 C14 1.3317(16)
F3 C14 1.3396(15)
F4 C15 1.3333(15)
F5 C15 1.3378(15)
F6 C15 1.3310(15)
N1 C11 1.3364(16)
N1 C1 1.3442(16)
N2 C11 1.3332(16)
N2 C9 1.3499(16)
N3 C13 1.3335(16)
N3 C4 1.3454(16)
N4 C13 1.3322(16)
N4 C6 1.3488(16)
C1 C10 1.4111(16)
C1 C2 1.4439(17)
C2 C3 1.3593(17)
C2 H2 0.948(17)
C3 C4 1.4422(16)
C3 H3 0.982(17)
C4 C5 1.4094(16)
C5 C6 1.4072(16)
C5 C10 1.4088(17)
C6 C7 1.4463(17)
C7 C8 1.3621(18)
C7 H7 0.952(17)
C8 C9 1.4450(17)
C8 H8 0.946(17)
C9 C10 1.4058(17)
C11 C14 1.5249(17)
C13 C15 1.5238(17)

loop_
_geom_torsion_atom_site_label_1
_geom_torsion_atom_site_label_2
_geom_torsion_atom_site_label_3
_geom_torsion_atom_site_label_4
_geom_torsion
C11 N1 C1 C10 1.60(17)
C11 N1 C1 C2 -177.87(11)
N1 C1 C2 C3 179.39(11)
C10 C1 C2 C3 -0.09(18)
C1 C2 C3 C4 0.99(18)
C13 N3 C4 C5 0.34(17)
C13 N3 C4 C3 -179.56(11)
C2 C3 C4 N3 179.12(11)
C2 C3 C4 C5 -0.78(18)
N3 C4 C5 C6 0.34(18)
C3 C4 C5 C6 -179.76(11)
N3 C4 C5 C10 179.74(11)
C3 C4 C5 C10 -0.35(17)
C13 N4 C6 C5 1.28(17)
C13 N4 C6 C7 -178.55(11)
C10 C5 C6 N4 179.38(11)
C4 C5 C6 N4 -1.21(17)
C10 C5 C6 C7 -0.78(17)
C4 C5 C6 C7 178.63(11)
N4 C6 C7 C8 179.87(11)
C5 C6 C7 C8 0.03(18)
C6 C7 C8 C9 0.53(19)
C11 N2 C9 C10 1.50(17)
C11 N2 C9 C8 -179.24(11)
C7 C8 C9 N2 -179.61(12)
C7 C8 C9 C10 -0.34(18)
N2 C9 C10 C5 178.86(11)
C8 C9 C10 C5 -0.41(18)
N2 C9 C10 C1 -0.82(18)
C8 C9 C10 C1 179.91(11)
C6 C5 C10 C9 0.97(18)
C4 C5 C10 C9 -178.43(11)
C6 C5 C10 C1 -179.35(11)
C4 C5 C10 C1 1.25(18)
N1 C1 C10 C9 -0.84(17)
C2 C1 C10 C9 178.65(11)
N1 C1 C10 C5 179.48(11)
C2 C1 C10 C5 -1.04(17)
C9 N2 C11 N1 -0.69(19)
C9 N2 C11 C14 178.05(10)
C1 N1 C11 N2 -0.90(19)
C1 N1 C11 C14 -179.66(10)
C6 N4 C13 N3 -0.60(19)
C6 N4 C13 C15 177.68(10)
C4 N3 C13 N4 -0.23(19)
C4 N3 C13 C15 -178.56(10)
N2 C11 C14 F1 14.51(16)
N1 C11 C14 F1 -166.55(11)
N2 C11 C14 F2 -106.90(13)
N1 C11 C14 F2 72.04(14)
N2 C11 C14 F3 134.95(12)
N1 C11 C14 F3 -46.11(15)
N4 C13 C15 F6 12.82(16)
N3 C13 C15 F6 -168.59(11)
N4 C13 C15 F4 133.79(11)
N3 C13 C15 F4 -47.63(14)
N4 C13 C15 F5 -107.14(12)
N3 C13 C15 F5 71.44(13)

loop_
_cod_related_entry_id
_cod_related_entry_database
_cod_related_entry_code
1 ChemSpider 30659504
